data_1572680
loop_
_publ_author_name
'Murali, Anna Chandrasekar'
'Panda, Rudrashish'
'Kannan, Ramkumar'
'Das, Ritwick'
'Venkatasubbaiah, Krishnan'

_publ_section_title
;
 O,S-Chelated bis(pentafluorophenyl)boron and
 diphenylboron-&#x3b2;-thioketonates: synthesis, photophysical,
 electrochemical and NLO properties.
;
_journal_issue 42
_journal_name_full 'Dalton transactions (Cambridge, England : 2003)'
_journal_page_first 17263
_journal_page_last 17271
_journal_paper_doi 10.1039/d4dt02471k
_journal_volume 53
_journal_year 2024
_chemical_formula_moiety 'C31 H13 B F10 O S'
_chemical_formula_sum 'C31 H13 B F10 O S'
_chemical_formula_weight 634.28
_space_group_crystal_system triclinic
_space_group_IT_number 2
_space_group_name_Hall '-P 1'
_space_group_name_H-M_alt 'P -1'
_atom_sites_solution_hydrogens geom
_atom_sites_solution_primary iterative
_audit_creation_date 2023-05-23
_audit_creation_method
;
Olex2 1.2-alpha
(compiled 2018.07.26 svn.r3523 for OlexSys, GUI svn.r5532)
;
_audit_update_record
;
2024-08-30 deposited with the CCDC.	2024-09-24 downloaded from the CCDC.
;
_cell_angle_alpha 74.848(3)
_cell_angle_beta 82.963(3)
_cell_angle_gamma 71.503(4)
_cell_formula_units_Z 2
_cell_length_a 8.9743(4)
_cell_length_b 11.7030(4)
_cell_length_c 15.0237(4)
_cell_measurement_reflns_used 15154
_cell_measurement_temperature 109(13)
_cell_measurement_theta_max 75.2180
_cell_measurement_theta_min 3.9880
_cell_volume 1443.00(10)
_computing_cell_refinement 'CrysAlisPro 1.171.39.46b (Rigaku OD, 2018)'
_computing_data_collection 'CrysAlisPro 1.171.39.46b (Rigaku OD, 2018)'
_computing_data_reduction 'CrysAlisPro 1.171.39.46b (Rigaku OD, 2018)'
_computing_molecular_graphics 'Olex2 (Dolomanov et al., 2009)'
_computing_publication_material 'Olex2 (Dolomanov et al., 2009)'
_computing_structure_refinement 'ShelXL (Sheldrick, 2015)'
_computing_structure_solution 'olex2.solve (Bourhis et al., 2015)'
_diffrn_ambient_environment N~2~
_diffrn_ambient_temperature 109(13)
_diffrn_detector 'CCD plate'
_diffrn_detector_type 'Pilatus 200K'
_diffrn_measured_fraction_theta_full 0.997
_diffrn_measured_fraction_theta_max 0.967
_diffrn_measurement_details
;
List of Runs (angles in degrees, time in seconds):

  # Type    Start    End  Width  t~exp~   \w     \q     \k     \f   Frames
#--------------------------------------------------------------------------
  1  \w   -103.00 -34.00   0.50    2.25    --  -38.50 -43.00  78.00  138
  2  \w     45.00 114.00   0.50    2.25    --   49.31  43.00-130.00  138
  3  \w    -16.00  53.00   0.50    2.25    --   49.31 -43.00  78.00  138
  4  \w     99.00 168.00   0.50    9.00    --  102.63  43.00-130.00  138
  5  \w     38.00 107.00   0.50    9.00    --  102.63 -43.00  78.00  138
  6  \w    -62.00  26.00   0.50    2.25    --  -38.50  77.00-120.00  176
  7  \w    -42.00  27.00   0.50    2.25    --  -38.50  43.00-130.00  138
  8  \w   -105.00 -35.00   0.50    2.25    --  -38.50 -37.00 120.00  140
  9  \w   -101.00 -27.00   0.50    2.25    --  -38.50 -57.00  60.00  148
 10  \w     24.00 100.00   0.50    2.25    --   49.31-125.00 -30.00  152
 11  \w     46.00 116.00   0.50    2.25    --   49.31  37.00-150.00  140
 12  \w     80.00 167.00   0.50    9.00    --  102.63  77.00-180.00  174
 13  \w     40.00 116.00   0.50    9.00    --  102.63 -61.00-150.00  152
 14  \w     34.00 110.00   0.50    9.00    --  102.63 -94.00   0.00  152
 15  \w     38.00 118.00   0.50    9.00    --  102.63-125.00   0.00  160
 16  \w     95.00 171.00   0.50    9.00    --  102.63  15.00-180.00  152
 17  \w     40.00 116.00   0.50    9.00    --  102.63 -61.00  90.00  152
 18  \w     40.00 116.00   0.50    9.00    --  102.63 -61.00 -60.00  152
 19  \w     99.00 171.00   0.50    9.00    --  102.63  30.00 120.00  144
 20  \w     40.00 116.00   0.50    9.00    --  102.63 -61.00   0.00  152
 21  \w     98.00 167.00   0.50    9.00    --  102.63  45.00  30.00  138
 22  \w     38.00 107.00   0.50    9.00    --  102.63 -45.00-150.00  138
 23  \w     38.00 118.00   0.50    9.00    --  102.63-125.00-150.00  160
 24  \w     99.00 171.00   0.50    9.00    --  102.63  30.00 -90.00  144
 25  \w     34.00 110.00   0.50    9.00    --  102.63 -94.00-150.00  152
 26  \w     95.00 171.00   0.50    9.00    --  102.63  15.00-150.00  152
 27  \w     98.00 167.00   0.50    9.00    --  102.63  45.00  90.00  138
 28  \w     38.00 107.00   0.50    9.00    --  102.63 -45.00 -90.00  138
 29  \w     38.00 118.00   0.50    9.00    --  102.63-125.00 120.00  160
 30  \w     94.00 168.00   0.50    9.00    --  102.63 125.00 120.00  148
 31  \w     38.00  90.00   0.50    2.25    --   49.31  57.00 -90.00  104
 32  \w     26.00 114.00   0.50    2.25    --   49.31  77.00 -30.00  176
;
_diffrn_measurement_device 'four-circle diffractometer'
_diffrn_measurement_device_type 'SuperNova, Dual, Cu at home/near, Pilatus 200K'
_diffrn_measurement_method '\w scans'
_diffrn_orient_matrix_type 'CrysAlisPro convention (1999,Acta A55,543-557)'
_diffrn_orient_matrix_UB_11 -0.0164508000
_diffrn_orient_matrix_UB_12 0.1354512000
_diffrn_orient_matrix_UB_13 -0.0516540000
_diffrn_orient_matrix_UB_21 0.1674050000
_diffrn_orient_matrix_UB_22 -0.0155726000
_diffrn_orient_matrix_UB_23 0.0258524000
_diffrn_orient_matrix_UB_31 0.0673279000
_diffrn_orient_matrix_UB_32 -0.0426508000
_diffrn_orient_matrix_UB_33 -0.0892784000
_diffrn_radiation_monochromator mirror
_diffrn_radiation_probe x-ray
_diffrn_radiation_type CuK\a
_diffrn_radiation_wavelength 1.54184
_diffrn_reflns_av_R_equivalents 0.0991
_diffrn_reflns_av_unetI/netI 0.0570
_diffrn_reflns_Laue_measured_fraction_full 0.997
_diffrn_reflns_Laue_measured_fraction_max 0.967
_diffrn_reflns_limit_h_max 11
_diffrn_reflns_limit_h_min -11
_diffrn_reflns_limit_k_max 14
_diffrn_reflns_limit_k_min -14
_diffrn_reflns_limit_l_max 14
_diffrn_reflns_limit_l_min -18
_diffrn_reflns_number 19128
_diffrn_reflns_point_group_measured_fraction_full 0.997
_diffrn_reflns_point_group_measured_fraction_max 0.967
_diffrn_reflns_theta_full 67.684
_diffrn_reflns_theta_max 76.012
_diffrn_reflns_theta_min 4.099
_diffrn_source 'micro-focus sealed X-ray tube'
_diffrn_source_type 'SuperNova (Cu) X-ray Source'
_exptl_absorpt_coefficient_mu 1.814
_exptl_absorpt_correction_T_max 1.00000
_exptl_absorpt_correction_T_min 0.61831
_exptl_absorpt_correction_type multi-scan
_exptl_absorpt_process_details
;
CrysAlisPro 1.171.39.46b (Rigaku Oxford Diffraction, 2018)
Empirical absorption correction using spherical harmonics,
 implemented in SCALE3 ABSPACK scaling algorithm.
;
_exptl_crystal_colour 'dull light orange'
_exptl_crystal_colour_lustre dull
_exptl_crystal_colour_modifier light
_exptl_crystal_colour_primary orange
_exptl_crystal_density_diffrn 1.460
_exptl_crystal_description needle
_exptl_crystal_F_000 636
_exptl_crystal_preparation chloroform/hexane
_exptl_crystal_recrystallization_method 'slow evaporation'
_exptl_crystal_size_max 0.14
_exptl_crystal_size_mid 0.12
_exptl_crystal_size_min 0.11
_refine_diff_density_max 0.649
_refine_diff_density_min -0.838
_refine_diff_density_rms 0.117
_refine_ls_extinction_method none
_refine_ls_goodness_of_fit_ref 1.096
_refine_ls_hydrogen_treatment constr
_refine_ls_matrix_type full
_refine_ls_number_parameters 397
_refine_ls_number_reflns 5833
_refine_ls_number_restraints 0
_refine_ls_restrained_S_all 1.096
_refine_ls_R_factor_all 0.0978
_refine_ls_R_factor_gt 0.0893
_refine_ls_shift/su_max 0.001
_refine_ls_shift/su_mean 0.000
_refine_ls_structure_factor_coef Fsqd
_refine_ls_weighting_details 'w=1/[\s^2^(Fo^2^)+(0.1782P)^2^+1.6255P] where P=(Fo^2^+2Fc^2^)/3'
_refine_ls_weighting_scheme calc
_refine_ls_wR_factor_gt 0.2742
_refine_ls_wR_factor_ref 0.2816
_reflns_Friedel_coverage 0.000
_reflns_number_gt 5135
_reflns_number_total 5833
_reflns_threshold_expression 'I > 2\s(I)'
_cod_data_source_file d4dt02471k2.cif
_cod_data_source_block kv-acm-nap-sobf5
_cod_depositor_comments 'Adding full bibliography for 1572679--1572683.cif.'
_cod_database_code 1572680
_shelx_shelxl_version_number 2018/3
_chemical_oxdiff_formula 'C H S  B F O'
_shelx_space_group_comment
;
The symmetry employed for this shelxl refinement is uniquely defined
by the following loop, which should always be used as a source of
symmetry information in preference to the above space-group names.
They are only intended as comments.
;
_shelx_estimated_absorpt_t_max 0.825
_shelx_estimated_absorpt_t_min 0.785
_reflns_odcompleteness_completeness 99.75
_reflns_odcompleteness_iscentric 1
_reflns_odcompleteness_theta 66.97
_olex2_refinement_description
;
1. Fixed Uiso
 At 1.2 times of:
  All C(H) groups
2.a Aromatic/amide H refined with riding coordinates:
 C10(H10), C14(H14), C43(H43), C3(H3), C40(H40), C2(H2), C5(H5), C8(H8),
 C44(H44), C41(H41), C42(H42), C7(H7), C6(H6)
;
_smtbx_masks_void_probe_radius 1.2
_smtbx_masks_void_truncation_radius 1.2
_olex2_submission_special_instructions 'No special instructions were received'
_oxdiff_exptl_absorpt_empirical_details
;
Empirical correction (ABSPACK) includes:
- Absorption correction using spherical harmonics
- Frame scaling
;
_oxdiff_exptl_absorpt_empirical_full_max 4.646
_oxdiff_exptl_absorpt_empirical_full_min 0.145

loop_
_space_group_symop_operation_xyz
'x, y, z'
'-x, -y, -z'

loop_
_atom_site_label
_atom_site_type_symbol
_atom_site_fract_x
_atom_site_fract_y
_atom_site_fract_z
_atom_site_U_iso_or_equiv
_atom_site_adp_type
_atom_site_occupancy
_atom_site_site_symmetry_order
_atom_site_calc_flag
_atom_site_refinement_flags_posn
_atom_site_refinement_flags_adp
_atom_site_refinement_flags_occupancy
_atom_site_disorder_assembly
_atom_site_disorder_group
S12 S 0.35903(10) 0.82716(8) 0.61702(6) 0.0363(3) Uani 1 1 d . . . . .
F25 F 0.5983(2) 0.5000(2) 0.86657(14) 0.0413(5) Uani 1 1 d . . . . .
F36 F 0.4553(3) 0.4169(2) 0.71359(16) 0.0436(5) Uani 1 1 d . . . . .
F34 F 0.1396(2) 0.7886(2) 0.79393(16) 0.0450(5) Uani 1 1 d . . . . .
F26 F 0.6879(3) 0.5333(2) 1.01799(16) 0.0527(6) Uani 1 1 d . . . . .
F37 F 0.2340(3) 0.3109(2) 0.78453(17) 0.0501(6) Uani 1 1 d . . . . .
O16 O 0.5914(3) 0.6040(2) 0.68074(16) 0.0338(5) Uani 1 1 d . . . . .
F23 F 0.3778(3) 0.9348(2) 0.76185(16) 0.0509(6) Uani 1 1 d . . . . .
F35 F -0.0823(3) 0.6795(3) 0.86554(19) 0.0596(7) Uani 1 1 d . . . . .
F24 F 0.4657(4) 0.9649(3) 0.91481(17) 0.0623(7) Uani 1 1 d . . . . .
F38 F -0.0388(3) 0.4391(3) 0.86283(18) 0.0609(7) Uani 1 1 d . . . . .
F27 F 0.6208(4) 0.7666(3) 1.04445(17) 0.0627(7) Uani 1 1 d . . . . .
C39 C 0.3321(4) 0.8334(3) 0.4386(2) 0.0351(7) Uani 1 1 d . . . . .
C1 C 0.7534(4) 0.4718(3) 0.5925(2) 0.0359(7) Uani 1 1 d . . . . .
C15 C 0.6099(4) 0.5758(3) 0.6012(2) 0.0340(7) Uani 1 1 d . . . . .
C22 C 0.5662(4) 0.6169(4) 0.8752(2) 0.0383(8) Uani 1 1 d . . . . .
C10 C 0.8158(4) 0.4528(3) 0.5084(3) 0.0363(7) Uani 1 1 d . . . . .
H10 H 0.764916 0.505041 0.454055 0.044 Uiso 1 1 calc R . . . .
C17 C 0.4890(4) 0.7158(3) 0.8055(2) 0.0357(7) Uani 1 1 d . . . . .
C13 C 0.4039(4) 0.7571(3) 0.5269(2) 0.0348(7) Uani 1 1 d . . . . .
C29 C 0.1659(4) 0.6706(4) 0.7897(2) 0.0388(8) Uani 1 1 d . . . . .
C14 C 0.5080(4) 0.6411(3) 0.5294(2) 0.0350(7) Uani 1 1 d . . . . .
H14 H 0.510693 0.603699 0.479976 0.042 Uiso 1 1 calc R . . . .
C28 C 0.3090(4) 0.6088(3) 0.7498(2) 0.0369(7) Uani 1 1 d . . . . .
C9 C 0.9571(4) 0.3547(3) 0.5012(3) 0.0380(8) Uani 1 1 d . . . . .
C33 C 0.3235(4) 0.4877(4) 0.7501(2) 0.0374(8) Uani 1 1 d . . . . .
C32 C 0.2110(4) 0.4283(4) 0.7867(3) 0.0414(8) Uani 1 1 d . . . . .
C18 C 0.4573(4) 0.8317(4) 0.8219(2) 0.0402(8) Uani 1 1 d . . . . .
C43 C 0.1111(5) 0.9828(4) 0.3538(3) 0.0463(9) Uani 1 1 d . . . . .
H43 H 0.005125 1.034217 0.353089 0.056 Uiso 1 1 calc R . . . .
C3 C 0.9634(4) 0.2993(4) 0.6689(3) 0.0421(8) Uani 1 1 d . . . . .
H3 H 1.012062 0.246926 0.723834 0.051 Uiso 1 1 calc R . . . .
C4 C 1.0317(4) 0.2787(3) 0.5829(3) 0.0400(8) Uani 1 1 d . . . . .
C40 C 0.4209(5) 0.8296(4) 0.3551(3) 0.0418(8) Uani 1 1 d . . . . .
H40 H 0.526030 0.776877 0.355112 0.050 Uiso 1 1 calc R . . . .
C2 C 0.8284(4) 0.3933(4) 0.6747(3) 0.0404(8) Uani 1 1 d . . . . .
H2 H 0.784434 0.406410 0.733340 0.049 Uiso 1 1 calc R . . . .
C5 C 1.1756(5) 0.1812(4) 0.5740(3) 0.0452(9) Uani 1 1 d . . . . .
H5 H 1.228986 0.129301 0.627648 0.054 Uiso 1 1 calc R . . . .
C30 C 0.0509(4) 0.6154(4) 0.8275(3) 0.0455(9) Uani 1 1 d . . . . .
C20 C 0.5781(5) 0.7497(4) 0.9676(3) 0.0464(9) Uani 1 1 d . . . . .
C8 C 1.0225(4) 0.3333(4) 0.4142(3) 0.0395(8) Uani 1 1 d . . . . .
H8 H 0.971429 0.383952 0.359479 0.047 Uiso 1 1 calc R . . . .
C21 C 0.6115(4) 0.6328(4) 0.9545(3) 0.0431(9) Uani 1 1 d . . . . .
C19 C 0.5004(5) 0.8514(4) 0.9017(3) 0.0461(9) Uani 1 1 d . . . . .
C44 C 0.1761(4) 0.9112(3) 0.4364(3) 0.0401(8) Uani 1 1 d . . . . .
H44 H 0.114813 0.914530 0.492450 0.048 Uiso 1 1 calc R . . . .
C31 C 0.0723(5) 0.4939(4) 0.8266(3) 0.0460(9) Uani 1 1 d . . . . .
C41 C 0.3552(5) 0.9026(4) 0.2732(3) 0.0487(9) Uani 1 1 d . . . . .
H41 H 0.416049 0.900578 0.216951 0.058 Uiso 1 1 calc R . . . .
C42 C 0.2004(5) 0.9794(4) 0.2722(3) 0.0489(9) Uani 1 1 d . . . . .
H42 H 0.156289 1.029452 0.215403 0.059 Uiso 1 1 calc R . . . .
C7 C 1.1604(5) 0.2391(4) 0.4085(3) 0.0462(9) Uani 1 1 d . . . . .
H7 H 1.204868 0.225621 0.350045 0.055 Uiso 1 1 calc R . . . .
C6 C 1.2346(5) 0.1634(4) 0.4899(3) 0.0477(9) Uani 1 1 d . . . . .
H6 H 1.328540 0.098072 0.485543 0.057 Uiso 1 1 calc R . . . .
B11 B 0.4416(4) 0.6816(4) 0.7173(3) 0.0334(8) Uani 1 1 d . . . . .

loop_
_atom_site_aniso_label
_atom_site_aniso_U_11
_atom_site_aniso_U_22
_atom_site_aniso_U_33
_atom_site_aniso_U_23
_atom_site_aniso_U_13
_atom_site_aniso_U_12
S12 0.0366(5) 0.0432(5) 0.0304(4) -0.0082(3) 0.0000(3) -0.0146(4)
F25 0.0364(10) 0.0496(11) 0.0368(11) -0.0088(9) -0.0030(8) -0.0119(9)
F36 0.0399(11) 0.0473(11) 0.0479(12) -0.0138(9) 0.0060(9) -0.0197(9)
F34 0.0345(10) 0.0550(12) 0.0458(12) -0.0153(10) 0.0044(9) -0.0132(9)
F26 0.0477(13) 0.0711(15) 0.0361(12) -0.0062(11) -0.0061(10) -0.0166(11)
F37 0.0535(13) 0.0585(13) 0.0475(13) -0.0064(10) -0.0043(10) -0.0337(11)
O16 0.0293(11) 0.0442(12) 0.0301(12) -0.0086(10) 0.0017(9) -0.0154(9)
F23 0.0692(16) 0.0473(12) 0.0373(12) -0.0087(9) -0.0022(11) -0.0201(11)
F35 0.0302(11) 0.0879(18) 0.0625(16) -0.0217(14) 0.0129(10) -0.0223(11)
F24 0.097(2) 0.0615(15) 0.0426(13) -0.0184(11) 0.0003(13) -0.0399(15)
F38 0.0468(13) 0.0924(19) 0.0556(15) -0.0094(13) 0.0073(11) -0.0475(13)
F27 0.0782(19) 0.0871(19) 0.0371(12) -0.0184(12) -0.0096(12) -0.0388(15)
C39 0.0337(16) 0.0436(17) 0.0342(17) -0.0080(14) 0.0009(13) -0.0219(14)
C1 0.0320(16) 0.0441(17) 0.0384(18) -0.0117(14) 0.0019(13) -0.0203(14)
C15 0.0315(15) 0.0434(17) 0.0315(16) -0.0079(13) 0.0037(13) -0.0198(14)
C22 0.0279(15) 0.056(2) 0.0328(17) -0.0106(15) 0.0057(13) -0.0182(14)
C10 0.0335(16) 0.0408(17) 0.0373(17) -0.0065(14) -0.0017(13) -0.0170(14)
C17 0.0271(15) 0.0531(19) 0.0302(16) -0.0099(14) 0.0045(12) -0.0183(14)
C13 0.0360(16) 0.0455(17) 0.0308(16) -0.0098(14) 0.0037(13) -0.0241(14)
C29 0.0322(16) 0.054(2) 0.0312(16) -0.0106(15) 0.0001(13) -0.0139(15)
C14 0.0377(17) 0.0451(18) 0.0297(16) -0.0111(14) 0.0045(13) -0.0231(14)
C28 0.0320(16) 0.0495(19) 0.0297(16) -0.0056(14) -0.0006(13) -0.0162(14)
C9 0.0344(17) 0.0456(18) 0.0417(19) -0.0111(15) 0.0054(14) -0.0245(15)
C33 0.0295(16) 0.0512(19) 0.0323(16) -0.0078(14) 0.0005(13) -0.0154(14)
C32 0.0399(18) 0.054(2) 0.0364(18) -0.0045(15) -0.0077(15) -0.0252(16)
C18 0.0421(18) 0.053(2) 0.0311(17) -0.0096(15) 0.0028(14) -0.0234(16)
C43 0.046(2) 0.0454(19) 0.046(2) -0.0043(16) -0.0032(17) -0.0152(16)
C3 0.0396(18) 0.051(2) 0.0383(19) -0.0065(15) -0.0061(15) -0.0194(16)
C4 0.0317(16) 0.0452(18) 0.048(2) -0.0084(15) -0.0032(14) -0.0195(14)
C40 0.0441(19) 0.0470(19) 0.0369(18) -0.0081(15) 0.0052(15) -0.0210(16)
C2 0.0363(17) 0.0509(19) 0.0378(18) -0.0097(15) -0.0003(14) -0.0192(15)
C5 0.0380(18) 0.0471(19) 0.055(2) -0.0066(17) -0.0072(17) -0.0211(16)
C30 0.0295(17) 0.070(3) 0.0406(19) -0.0140(18) 0.0054(14) -0.0214(17)
C20 0.048(2) 0.073(3) 0.0288(17) -0.0153(17) 0.0024(15) -0.0323(19)
C8 0.0383(18) 0.0475(19) 0.0371(18) -0.0112(15) 0.0027(14) -0.0196(15)
C21 0.0373(18) 0.063(2) 0.0308(17) -0.0086(16) 0.0031(14) -0.0219(16)
C19 0.053(2) 0.060(2) 0.0358(19) -0.0147(17) 0.0050(16) -0.0318(19)
C44 0.0357(17) 0.0465(18) 0.0393(19) -0.0065(15) 0.0025(14) -0.0184(14)
C31 0.0361(18) 0.073(3) 0.0358(18) -0.0049(17) 0.0007(15) -0.0327(18)
C41 0.056(2) 0.057(2) 0.0345(19) -0.0061(16) 0.0056(17) -0.0261(19)
C42 0.054(2) 0.052(2) 0.039(2) 0.0008(16) -0.0088(17) -0.0195(18)
C7 0.0425(19) 0.050(2) 0.052(2) -0.0166(17) 0.0107(17) -0.0228(16)
C6 0.0335(17) 0.048(2) 0.065(3) -0.0164(18) 0.0089(17) -0.0193(15)
B11 0.0310(17) 0.0402(18) 0.0282(17) -0.0054(14) -0.0032(14) -0.0110(14)

loop_
_atom_type_symbol
_atom_type_description
_atom_type_scat_dispersion_real
_atom_type_scat_dispersion_imag
_atom_type_scat_source
C C 0.0181 0.0091 'International Tables Vol C Tables 4.2.6.8 and 6.1.1.4'
H H 0.0000 0.0000 'International Tables Vol C Tables 4.2.6.8 and 6.1.1.4'
B B 0.0090 0.0039 'International Tables Vol C Tables 4.2.6.8 and 6.1.1.4'
F F 0.0727 0.0534 'International Tables Vol C Tables 4.2.6.8 and 6.1.1.4'
O O 0.0492 0.0322 'International Tables Vol C Tables 4.2.6.8 and 6.1.1.4'
S S 0.3331 0.5567 'International Tables Vol C Tables 4.2.6.8 and 6.1.1.4'

loop_
_geom_angle_atom_site_label_1
_geom_angle_atom_site_label_2
_geom_angle_atom_site_label_3
_geom_angle
_geom_angle_site_symmetry_1
_geom_angle_site_symmetry_3
_geom_angle_publ_flag
C13 S12 B11 99.00(18) . . ?
C15 O16 B11 124.9(3) . . ?
C40 C39 C13 120.0(3) . . ?
C40 C39 C44 118.8(3) . . ?
C44 C39 C13 121.2(3) . . ?
C10 C1 C15 121.3(3) . . ?
C10 C1 C2 120.2(3) . . ?
C2 C1 C15 118.5(3) . . ?
O16 C15 C1 113.6(3) . . ?
O16 C15 C14 123.0(3) . . ?
C14 C15 C1 123.3(3) . . ?
F25 C22 C17 119.7(3) . . ?
F25 C22 C21 117.3(3) . . ?
C21 C22 C17 123.0(4) . . ?
C1 C10 H10 119.7 . . ?
C1 C10 C9 120.6(3) . . ?
C9 C10 H10 119.7 . . ?
C22 C17 B11 117.0(3) . . ?
C18 C17 C22 115.5(3) . . ?
C18 C17 B11 127.5(3) . . ?
C39 C13 S12 115.7(3) . . ?
C14 C13 S12 124.9(3) . . ?
C14 C13 C39 119.2(3) . . ?
F34 C29 C28 119.3(3) . . ?
F34 C29 C30 117.3(3) . . ?
C30 C29 C28 123.4(4) . . ?
C15 C14 H14 118.5 . . ?
C13 C14 C15 123.1(3) . . ?
C13 C14 H14 118.5 . . ?
C29 C28 B11 117.9(3) . . ?
C33 C28 C29 114.2(3) . . ?
C33 C28 B11 127.8(3) . . ?
C4 C9 C10 118.8(3) . . ?
C4 C9 C8 120.0(4) . . ?
C8 C9 C10 121.2(3) . . ?
F36 C33 C28 120.6(3) . . ?
F36 C33 C32 114.8(3) . . ?
C28 C33 C32 124.6(3) . . ?
F37 C32 C33 121.0(4) . . ?
F37 C32 C31 120.4(3) . . ?
C33 C32 C31 118.6(4) . . ?
F23 C18 C17 121.5(3) . . ?
F23 C18 C19 115.3(4) . . ?
C17 C18 C19 123.1(4) . . ?
C44 C43 H43 120.1 . . ?
C44 C43 C42 119.9(4) . . ?
C42 C43 H43 120.1 . . ?
C4 C3 H3 119.4 . . ?
C2 C3 H3 119.4 . . ?
C2 C3 C4 121.2(4) . . ?
C9 C4 C5 117.9(4) . . ?
C3 C4 C9 119.4(3) . . ?
C3 C4 C5 122.7(4) . . ?
C39 C40 H40 120.0 . . ?
C41 C40 C39 119.9(4) . . ?
C41 C40 H40 120.0 . . ?
C1 C2 H2 120.1 . . ?
C3 C2 C1 119.9(4) . . ?
C3 C2 H2 120.1 . . ?
C4 C5 H5 119.8 . . ?
C6 C5 C4 120.5(4) . . ?
C6 C5 H5 119.8 . . ?
F35 C30 C29 120.3(4) . . ?
F35 C30 C31 119.8(3) . . ?
C29 C30 C31 120.0(4) . . ?
F27 C20 C21 120.2(4) . . ?
F27 C20 C19 119.5(4) . . ?
C21 C20 C19 120.3(4) . . ?
C9 C8 H8 119.8 . . ?
C7 C8 C9 120.3(4) . . ?
C7 C8 H8 119.8 . . ?
F26 C21 C22 119.7(4) . . ?
F26 C21 C20 120.8(4) . . ?
C20 C21 C22 119.5(4) . . ?
F24 C19 C18 120.9(4) . . ?
F24 C19 C20 120.5(4) . . ?
C20 C19 C18 118.6(4) . . ?
C39 C44 H44 119.6 . . ?
C43 C44 C39 120.7(4) . . ?
C43 C44 H44 119.6 . . ?
F38 C31 C32 120.1(4) . . ?
F38 C31 C30 120.6(4) . . ?
C30 C31 C32 119.3(3) . . ?
C40 C41 H41 119.7 . . ?
C40 C41 C42 120.6(4) . . ?
C42 C41 H41 119.7 . . ?
C43 C42 C41 120.0(4) . . ?
C43 C42 H42 120.0 . . ?
C41 C42 H42 120.0 . . ?
C8 C7 H7 120.2 . . ?
C8 C7 C6 119.6(4) . . ?
C6 C7 H7 120.2 . . ?
C5 C6 C7 121.6(4) . . ?
C5 C6 H6 119.2 . . ?
C7 C6 H6 119.2 . . ?
O16 B11 S12 107.1(2) . . ?
O16 B11 C17 105.7(3) . . ?
O16 B11 C28 112.8(3) . . ?
C17 B11 S12 113.4(3) . . ?
C17 B11 C28 109.4(3) . . ?
C28 B11 S12 108.6(2) . . ?

loop_
_geom_bond_atom_site_label_1
_geom_bond_atom_site_label_2
_geom_bond_distance
_geom_bond_site_symmetry_2
_geom_bond_publ_flag
S12 C13 1.704(4) . ?
S12 B11 1.962(4) . ?
F25 C22 1.344(5) . ?
F36 C33 1.358(4) . ?
F34 C29 1.343(5) . ?
F26 C21 1.345(5) . ?
F37 C32 1.331(5) . ?
O16 C15 1.299(4) . ?
O16 B11 1.496(4) . ?
F23 C18 1.350(5) . ?
F35 C30 1.344(5) . ?
F24 C19 1.327(5) . ?
F38 C31 1.339(4) . ?
F27 C20 1.340(5) . ?
C39 C13 1.483(5) . ?
C39 C40 1.403(5) . ?
C39 C44 1.406(5) . ?
C1 C15 1.485(5) . ?
C1 C10 1.362(5) . ?
C1 C2 1.428(5) . ?
C15 C14 1.397(5) . ?
C22 C17 1.397(5) . ?
C22 C21 1.379(5) . ?
C10 H10 0.9500 . ?
C10 C9 1.430(5) . ?
C17 C18 1.376(5) . ?
C17 B11 1.620(5) . ?
C13 C14 1.377(5) . ?
C29 C28 1.407(5) . ?
C29 C30 1.376(5) . ?
C14 H14 0.9500 . ?
C28 C33 1.381(5) . ?
C28 B11 1.633(5) . ?
C9 C4 1.415(5) . ?
C9 C8 1.416(5) . ?
C33 C32 1.384(5) . ?
C32 C31 1.396(6) . ?
C18 C19 1.398(5) . ?
C43 H43 0.9500 . ?
C43 C44 1.381(5) . ?
C43 C42 1.383(6) . ?
C3 H3 0.9500 . ?
C3 C4 1.405(6) . ?
C3 C2 1.365(6) . ?
C4 C5 1.445(6) . ?
C40 H40 0.9500 . ?
C40 C41 1.378(6) . ?
C2 H2 0.9500 . ?
C5 H5 0.9500 . ?
C5 C6 1.351(6) . ?
C30 C31 1.377(6) . ?
C20 C21 1.365(6) . ?
C20 C19 1.382(6) . ?
C8 H8 0.9500 . ?
C8 C7 1.383(6) . ?
C44 H44 0.9500 . ?
C41 H41 0.9500 . ?
C41 C42 1.394(6) . ?
C42 H42 0.9500 . ?
C7 H7 0.9500 . ?
C7 C6 1.408(6) . ?
C6 H6 0.9500 . ?

loop_
_smtbx_masks_void_nr
_smtbx_masks_void_average_x
_smtbx_masks_void_average_y
_smtbx_masks_void_average_z
_smtbx_masks_void_volume
_smtbx_masks_void_count_electrons
_smtbx_masks_void_content
1 0.000 0.000 0.000 214.3 58.9 ?
